data_2230288
loop_
_publ_author_name
'Souissi, Sofiane'
'Smirani Sta, Wajda'
'S. Al-Deyab, Salem'
'Rzaigui, Mohamed'

_publ_section_title
;
 Bis(2,3-dimethylanilinium) tetrachloridozincate dihydrate
;
_journal_coeditor_code DN2685
_journal_issue 6
_journal_name_full 'Acta Crystallographica Section E'
_journal_page_first m754
_journal_paper_doi 10.1107/S1600536811017478
_journal_volume 67
_journal_year 2011
_chemical_formula_iupac '(C8 H12 N)2 [Zn Cl4], 2H2 O'
_chemical_formula_moiety '2(C8 H12 N +), Cl4 Zn 2-, 2(H2 O)'
_chemical_formula_sum 'C16 H28 Cl4 N2 O2 Zn'
_chemical_formula_weight 487.57
_chemical_name_systematic
;
Bis(2,3-dimethylanilinium) tetrachloridozincate dihydrate
;
_space_group_IT_number 14
_symmetry_cell_setting monoclinic
_symmetry_space_group_name_Hall '-P 2ybc'
_symmetry_space_group_name_H-M 'P 1 21/c 1'
_atom_sites_solution_hydrogens geom
_atom_sites_solution_primary direct
_atom_sites_solution_secondary difmap
_audit_creation_method SHELXL-97
_cell_angle_alpha 90.00
_cell_angle_beta 90.30(2)
_cell_angle_gamma 90.00
_cell_formula_units_Z 4
_cell_length_a 21.654(2)
_cell_length_b 7.432(3)
_cell_length_c 14.069(2)
_cell_measurement_reflns_used 25
_cell_measurement_temperature 293(2)
_cell_measurement_theta_max 11
_cell_measurement_theta_min 9
_cell_volume 2264.1(10)
_computing_cell_refinement 'CAD-4 EXPRESS (Enraf--Nonius, 1994)'
_computing_data_collection 'CAD-4 EXPRESS (Enraf--Nonius, 1994)'
_computing_data_reduction 'XCAD4 (Harms & Wocadlo, 1996)'
_computing_molecular_graphics
;
ORTEPIII (Burnett & Johnson, 1996), ORTEP-3 for Windows (Farrugia,
1997) and
PLATON (Spek, 2009)
;
_computing_publication_material 'WinGX (Farrugia, 1999)'
_computing_structure_refinement 'SHELXL97 (Sheldrick, 2008)'
_computing_structure_solution 'SHELXS97 (Sheldrick, 2008)'
_diffrn_ambient_temperature 293
_diffrn_measured_fraction_theta_full 0.944
_diffrn_measured_fraction_theta_max 0.944
_diffrn_measurement_device_type 'Enraf--Nonius TurboCAD-4'
_diffrn_measurement_method 'non-profiled \w'
_diffrn_radiation_monochromator graphite
_diffrn_radiation_source 'fine-focus sealed tube'
_diffrn_radiation_type AgK\a
_diffrn_radiation_wavelength 0.56085
_diffrn_reflns_av_R_equivalents 0.0412
_diffrn_reflns_av_sigmaI/netI 0.0582
_diffrn_reflns_limit_h_max 2
_diffrn_reflns_limit_h_min -36
_diffrn_reflns_limit_k_max 12
_diffrn_reflns_limit_k_min -3
_diffrn_reflns_limit_l_max 23
_diffrn_reflns_limit_l_min -23
_diffrn_reflns_number 16232
_diffrn_reflns_theta_full 27.86
_diffrn_reflns_theta_max 27.97
_diffrn_reflns_theta_min 2.26
_diffrn_standards_decay_% 5
_diffrn_standards_interval_time 120
_diffrn_standards_number 2
_exptl_absorpt_coefficient_mu 0.818
_exptl_absorpt_correction_type none
_exptl_crystal_colour colourless
_exptl_crystal_density_diffrn 1.430
_exptl_crystal_density_method 'not measured'
_exptl_crystal_description block
_exptl_crystal_F_000 1008
_exptl_crystal_size_max 0.35
_exptl_crystal_size_mid 0.30
_exptl_crystal_size_min 0.25
_refine_diff_density_max 0.767
_refine_diff_density_min -0.920
_refine_ls_extinction_method none
_refine_ls_goodness_of_fit_ref 1.032
_refine_ls_hydrogen_treatment constr
_refine_ls_matrix_type full
_refine_ls_number_parameters 232
_refine_ls_number_reflns 10363
_refine_ls_number_restraints 0
_refine_ls_restrained_S_all 1.032
_refine_ls_R_factor_all 0.1198
_refine_ls_R_factor_gt 0.0537
_refine_ls_shift/su_max 0.005
_refine_ls_shift/su_mean 0.000
_refine_ls_structure_factor_coef Fsqd
_refine_ls_weighting_details 'calc w=1/[\s^2^(Fo^2^)+(0.0738P)^2^+0.0000P] where P=(Fo^2^+2Fc^2^)/3'
_refine_ls_weighting_scheme calc
_refine_ls_wR_factor_gt 0.1267
_refine_ls_wR_factor_ref 0.1506
_reflns_number_gt 5697
_reflns_number_total 10928
_reflns_threshold_expression I>2\s(I)
_cod_data_source_file dn2685.cif
_cod_data_source_block I
_cod_original_sg_symbol_H-M 'P 21/c'
_cod_database_code 2230288
_cod_database_fobs_code 2230288

loop_
_symmetry_equiv_pos_as_xyz
'x, y, z'
'-x, y+1/2, -z+1/2'
'-x, -y, -z'
'x, -y-1/2, z-1/2'

loop_
_atom_site_type_symbol
_atom_site_label
_atom_site_fract_x
_atom_site_fract_y
_atom_site_fract_z
_atom_site_U_iso_or_equiv
_atom_site_adp_type
_atom_site_calc_flag
_atom_site_refinement_flags
_atom_site_occupancy
_atom_site_symmetry_multiplicity
_atom_site_disorder_assembly
_atom_site_disorder_group
Zn Zn1 0.252371(12) -0.16993(3) 0.528190(18) 0.03788(8) Uani d . 1 1 . .
Cl Cl1 0.27972(3) 0.07344(10) 0.43474(5) 0.05745(18) Uani d . 1 1 . .
Cl Cl2 0.21828(3) -0.39507(9) 0.44011(4) 0.04583(14) Uani d . 1 1 . .
Cl Cl3 0.33196(3) -0.28623(10) 0.59834(5) 0.05693(18) Uani d . 1 1 . .
Cl Cl4 0.18023(3) -0.07803(10) 0.65412(5) 0.05405(16) Uani d . 1 1 . .
N N1 0.15472(9) 0.3472(3) 0.62226(15) 0.0432(5) Uani d . 1 1 . .
H H1A 0.1666 0.4037 0.5697 0.065 Uiso calc R 1 1 . .
H H1B 0.1682 0.2341 0.6210 0.065 Uiso calc R 1 1 . .
H H1C 0.1704 0.4032 0.6728 0.065 Uiso calc R 1 1 . .
C C1 -0.00434(11) 0.2889(3) 0.55691(16) 0.0390(5) Uani d . 1 1 . .
C C2 0.06097(10) 0.2868(3) 0.54830(14) 0.0337(4) Uani d . 1 1 . .
C C3 0.08621(10) 0.3481(3) 0.62776(15) 0.0352(4) Uani d . 1 1 . .
C C4 0.05039(12) 0.4082(4) 0.71143(15) 0.0433(5) Uani d . 1 1 . .
H H4 0.0725 0.4497 0.7638 0.052 Uiso calc R 1 1 . .
C C5 -0.01386(13) 0.4076(4) 0.71794(18) 0.0496(6) Uani d . 1 1 . .
H H5 -0.0352 0.4463 0.7713 0.060 Uiso calc R 1 1 . .
C C6 -0.04063(11) 0.3476(3) 0.64175(18) 0.0455(5) Uani d . 1 1 . .
H H6 -0.0835 0.3408 0.6397 0.055 Uiso calc R 1 1 . .
C C7 0.10203(12) 0.2261(4) 0.45764(17) 0.0469(5) Uani d . 1 1 . .
H H7A 0.1423 0.1895 0.4790 0.070 Uiso calc R 1 1 . .
H H7B 0.1059 0.3256 0.4145 0.070 Uiso calc R 1 1 . .
H H7C 0.0822 0.1275 0.4258 0.070 Uiso calc R 1 1 . .
C C8 -0.03606(13) 0.2301(4) 0.47333(19) 0.0528(7) Uani d . 1 1 . .
H H8A -0.0230 0.1104 0.4575 0.079 Uiso calc R 1 1 . .
H H8B -0.0268 0.3099 0.4217 0.079 Uiso calc R 1 1 . .
H H8C -0.0797 0.2304 0.4846 0.079 Uiso calc R 1 1 . .
N N2 0.32690(9) 0.0370(3) 0.75104(14) 0.0449(5) Uani d . 1 1 . .
H H2A 0.3019 0.0255 0.8007 0.067 Uiso calc R 1 1 . .
H H2B 0.3236 -0.0597 0.7141 0.067 Uiso calc R 1 1 . .
H H2C 0.3164 0.1345 0.7180 0.067 Uiso calc R 1 1 . .
C C9 0.38814(10) 0.0540(3) 0.78301(15) 0.0370(4) Uani d . 1 1 . .
C C10 0.44164(11) 0.0658(3) 0.71609(16) 0.0392(5) Uani d . 1 1 . .
C C11 0.49906(12) 0.0739(3) 0.75038(19) 0.0476(6) Uani d . 1 1 . .
C C12 0.49854(14) 0.0754(4) 0.8488(2) 0.0633(8) Uani d . 1 1 . .
H H12 0.5369 0.0839 0.8783 0.076 Uiso calc R 1 1 . .
C C13 0.44415(15) 0.0651(4) 0.9136(2) 0.0618(8) Uani d . 1 1 . .
H H13 0.4507 0.0672 0.9789 0.074 Uiso calc R 1 1 . .
C C14 0.38810(12) 0.0534(4) 0.88115(16) 0.0458(5) Uani d . 1 1 . .
H H14 0.3529 0.0457 0.9186 0.055 Uiso calc R 1 1 . .
C C15 0.44037(14) 0.0705(5) 0.60951(17) 0.0584(7) Uani d . 1 1 . .
H H15A 0.4667 0.1654 0.5874 0.088 Uiso calc R 1 1 . .
H H15B 0.3989 0.0917 0.5879 0.088 Uiso calc R 1 1 . .
H H15C 0.4547 -0.0426 0.5851 0.088 Uiso calc R 1 1 . .
C C16 0.56043(13) 0.0778(5) 0.6831(3) 0.0686(9) Uani d . 1 1 . .
H H16A 0.5623 -0.0309 0.6463 0.103 Uiso calc R 1 1 . .
H H16B 0.5967 0.0871 0.7223 0.103 Uiso calc R 1 1 . .
H H16C 0.5583 0.1795 0.6411 0.103 Uiso calc R 1 1 . .
O O1 0.18655(11) 0.5435(3) 0.77698(15) 0.0708(6) Uani d . 1 1 . .
H H22 0.2147 0.4997 0.8063 0.106 Uiso d R 1 1 . .
H H23 0.1938 0.6349 0.7481 0.106 Uiso d R 1 1 . .
O O2 0.29296(11) 0.2985(3) 0.62872(17) 0.0694(6) Uani d . 1 1 . .
H H20 0.3001 0.3971 0.6497 0.104 Uiso d R 1 1 . .
H H21 0.3001 0.2703 0.5757 0.104 Uiso d R 1 1 . .

loop_
_atom_site_aniso_label
_atom_site_aniso_U_11
_atom_site_aniso_U_22
_atom_site_aniso_U_33
_atom_site_aniso_U_12
_atom_site_aniso_U_13
_atom_site_aniso_U_23
Zn1 0.03496(13) 0.03231(13) 0.04624(15) -0.00035(10) -0.01116(10) -0.00039(11)
Cl1 0.0599(4) 0.0473(4) 0.0651(4) -0.0146(3) -0.0099(3) 0.0139(3)
Cl2 0.0435(3) 0.0433(3) 0.0506(3) -0.0065(2) -0.0105(2) -0.0068(2)
Cl3 0.0492(3) 0.0477(3) 0.0736(4) 0.0098(3) -0.0305(3) -0.0102(3)
Cl4 0.0570(4) 0.0474(4) 0.0578(3) 0.0109(3) 0.0097(3) 0.0049(3)
N1 0.0379(9) 0.0407(11) 0.0508(10) -0.0003(8) -0.0184(8) 0.0025(9)
C1 0.0378(10) 0.0280(9) 0.0511(12) -0.0022(9) -0.0153(9) 0.0082(9)
C2 0.0355(10) 0.0258(9) 0.0397(10) -0.0004(8) -0.0097(8) 0.0028(8)
C3 0.0343(10) 0.0295(10) 0.0416(10) 0.0011(8) -0.0112(8) 0.0040(8)
C4 0.0494(13) 0.0440(13) 0.0363(10) 0.0034(11) -0.0096(9) 0.0023(10)
C5 0.0523(14) 0.0528(16) 0.0439(12) 0.0089(12) 0.0023(11) 0.0071(11)
C6 0.0345(11) 0.0441(13) 0.0579(14) 0.0004(10) -0.0052(10) 0.0122(11)
C7 0.0455(12) 0.0456(13) 0.0494(12) 0.0001(11) -0.0075(10) -0.0090(11)
C8 0.0521(14) 0.0380(12) 0.0680(16) -0.0076(11) -0.0301(12) 0.0042(12)
N2 0.0385(10) 0.0503(12) 0.0458(10) -0.0011(9) -0.0087(8) 0.0019(9)
C9 0.0386(10) 0.0295(10) 0.0427(11) 0.0009(9) -0.0088(9) -0.0016(9)
C10 0.0419(11) 0.0317(10) 0.0439(11) -0.0016(9) -0.0035(9) -0.0002(9)
C11 0.0390(11) 0.0336(11) 0.0702(16) -0.0032(10) -0.0105(11) 0.0016(11)
C12 0.0550(16) 0.0554(17) 0.0791(19) -0.0041(14) -0.0303(15) -0.0023(15)
C13 0.0702(19) 0.0612(18) 0.0537(15) -0.0002(16) -0.0254(14) -0.0045(14)
C14 0.0497(13) 0.0462(14) 0.0414(11) 0.0022(11) -0.0065(10) -0.0017(10)
C15 0.0564(16) 0.073(2) 0.0455(13) -0.0108(15) -0.0007(12) 0.0042(13)
C16 0.0426(14) 0.0590(19) 0.104(3) -0.0093(14) -0.0012(15) 0.0018(18)
O1 0.0872(16) 0.0537(12) 0.0712(12) -0.0128(12) -0.0381(11) -0.0002(10)
O2 0.0762(15) 0.0501(12) 0.0815(14) 0.0020(11) -0.0265(12) 0.0059(10)

loop_
_atom_type_symbol
_atom_type_description
_atom_type_scat_dispersion_real
_atom_type_scat_dispersion_imag
_atom_type_scat_source
C C 0.0015 0.0009 'International Tables Vol C Tables 4.2.6.8 and 6.1.1.4'
H H 0.0000 0.0000 'International Tables Vol C Tables 4.2.6.8 and 6.1.1.4'
Cl Cl 0.0998 0.0984 'International Tables Vol C Tables 4.2.6.8 and 6.1.1.4'
N N 0.0030 0.0019 'International Tables Vol C Tables 4.2.6.8 and 6.1.1.4'
O O 0.0056 0.0036 'International Tables Vol C Tables 4.2.6.8 and 6.1.1.4'
Zn Zn 0.3242 0.9375 'International Tables Vol C Tables 4.2.6.8 and 6.1.1.4'

loop_
_geom_angle_atom_site_label_1
_geom_angle_atom_site_label_2
_geom_angle_atom_site_label_3
_geom_angle_site_symmetry_1
_geom_angle_site_symmetry_3
_geom_angle
_geom_angle_publ_flag
Cl3 Zn1 Cl2 . . 102.52(3) ?
Cl3 Zn1 Cl1 . . 111.47(3) ?
Cl2 Zn1 Cl1 . . 111.06(3) ?
Cl3 Zn1 Cl4 . . 106.82(3) ?
Cl2 Zn1 Cl4 . . 113.72(3) ?
Cl1 Zn1 Cl4 . . 110.90(3) ?
C3 N1 H1A . . 109.5 ?
C3 N1 H1B . . 109.5 ?
H1A N1 H1B . . 109.5 ?
C3 N1 H1C . . 109.5 ?
H1A N1 H1C . . 109.5 ?
H1B N1 H1C . . 109.5 ?
C2 C1 C8 . . 113.7(2) ?
C2 C1 C6 . . 126.7(2) ?
C8 C1 C6 . . 119.6(2) ?
C3 C2 C1 . . 109.4(2) ?
C3 C2 C7 . . 122.3(2) ?
C1 C2 C7 . . 128.32(18) ?
C2 C3 C4 . . 124.0(2) ?
C2 C3 N1 . . 111.3(2) ?
C4 C3 N1 . . 124.71(19) ?
C5 C4 C3 . . 125.3(2) ?
C5 C4 H4 . . 117.4 ?
C3 C4 H4 . . 117.4 ?
C6 C5 C4 . . 112.9(3) ?
C6 C5 H5 . . 123.6 ?
C4 C5 H5 . . 123.6 ?
C5 C6 C1 . . 121.7(2) ?
C5 C6 H6 . . 119.1 ?
C1 C6 H6 . . 119.1 ?
C2 C7 H7A . . 109.5 ?
C2 C7 H7B . . 109.5 ?
H7A C7 H7B . . 109.5 ?
C2 C7 H7C . . 109.5 ?
H7A C7 H7C . . 109.5 ?
H7B C7 H7C . . 109.5 ?
C1 C8 H8A . . 109.5 ?
C1 C8 H8B . . 109.5 ?
H8A C8 H8B . . 109.5 ?
C1 C8 H8C . . 109.5 ?
H8A C8 H8C . . 109.5 ?
H8B C8 H8C . . 109.5 ?
C9 N2 H2A . . 109.5 ?
C9 N2 H2B . . 109.5 ?
H2A N2 H2B . . 109.5 ?
C9 N2 H2C . . 109.5 ?
H2A N2 H2C . . 109.5 ?
H2B N2 H2C . . 109.5 ?
C14 C9 N2 . . 108.3(2) ?
C14 C9 C10 . . 129.3(2) ?
N2 C9 C10 . . 122.40(19) ?
C11 C10 C9 . . 119.9(2) ?
C11 C10 C15 . . 111.9(2) ?
C9 C10 C15 . . 128.2(2) ?
C10 C11 C12 . . 110.5(3) ?
C10 C11 C16 . . 123.4(2) ?
C12 C11 C16 . . 126.1(2) ?
C11 C12 C13 . . 128.3(2) ?
C11 C12 H12 . . 115.8 ?
C13 C12 H12 . . 115.8 ?
C14 C13 C12 . . 121.8(2) ?
C14 C13 H13 . . 119.1 ?
C12 C13 H13 . . 119.1 ?
C13 C14 C9 . . 110.2(3) ?
C13 C14 H14 . . 124.9 ?
C9 C14 H14 . . 124.9 ?
C10 C15 H15A . . 109.5 ?
C10 C15 H15B . . 109.5 ?
H15A C15 H15B . . 109.5 ?
C10 C15 H15C . . 109.5 ?
H15A C15 H15C . . 109.5 ?
H15B C15 H15C . . 109.5 ?
C11 C16 H16A . . 109.5 ?
C11 C16 H16B . . 109.5 ?
H16A C16 H16B . . 109.5 ?
C11 C16 H16C . . 109.5 ?
H16A C16 H16C . . 109.5 ?
H16B C16 H16C . . 109.5 ?
H22 O1 H23 . . 116.7 ?
H20 O2 H21 . . 123.3 ?

loop_
_geom_bond_atom_site_label_1
_geom_bond_atom_site_label_2
_geom_bond_site_symmetry_2
_geom_bond_distance
_geom_bond_publ_flag
Zn1 Cl3 . 2.1618(7) ?
Zn1 Cl2 . 2.2069(8) ?
Zn1 Cl1 . 2.3149(9) ?
Zn1 Cl4 . 2.4648(8) ?
N1 C3 . 1.486(3) ?
N1 H1A . 0.8900 ?
N1 H1B . 0.8900 ?
N1 H1C . 0.8900 ?
C1 C2 . 1.420(3) ?
C1 C8 . 1.427(3) ?
C1 C6 . 1.498(4) ?
C2 C3 . 1.323(3) ?
C2 C7 . 1.623(3) ?
C3 C4 . 1.482(3) ?
C4 C5 . 1.395(4) ?
C4 H4 . 0.9300 ?
C5 C6 . 1.295(4) ?
C5 H5 . 0.9300 ?
C6 H6 . 0.9300 ?
C7 H7A . 0.9600 ?
C7 H7B . 0.9600 ?
C7 H7C . 0.9600 ?
C8 H8A . 0.9600 ?
C8 H8B . 0.9600 ?
C8 H8C . 0.9600 ?
N2 C9 . 1.404(3) ?
N2 H2A . 0.8900 ?
N2 H2B . 0.8900 ?
N2 H2C . 0.8900 ?
C9 C14 . 1.381(3) ?
C9 C10 . 1.499(3) ?
C10 C11 . 1.333(3) ?
C10 C15 . 1.500(3) ?
C11 C12 . 1.384(4) ?
C11 C16 . 1.636(4) ?
C12 C13 . 1.495(5) ?
C12 H12 . 0.9300 ?
C13 C14 . 1.297(4) ?
C13 H13 . 0.9300 ?
C14 H14 . 0.9300 ?
C15 H15A . 0.9600 ?
C15 H15B . 0.9600 ?
C15 H15C . 0.9600 ?
C16 H16A . 0.9600 ?
C16 H16B . 0.9600 ?
C16 H16C . 0.9600 ?
O1 H22 . 0.8041 ?
O1 H23 . 0.8069 ?
O2 H20 . 0.8042 ?
O2 H21 . 0.7908 ?

loop_
_geom_hbond_atom_site_label_D
_geom_hbond_atom_site_label_H
_geom_hbond_atom_site_label_A
_geom_hbond_site_symmetry_A
_geom_hbond_distance_DH
_geom_hbond_distance_HA
_geom_hbond_distance_DA
_geom_hbond_angle_DHA
N1 H1A Cl2 1_565 0.89 2.61 3.488(2) 168
N1 H1B Cl4 . 0.89 2.38 3.239(2) 162
N1 H1C O1 . 0.89 1.83 2.707(3) 168
N2 H2A Cl2 4_556 0.89 2.85 3.713(2) 165
N2 H2B Cl3 . 0.89 2.35 3.225(2) 168
N2 H2C O2 . 0.89 1.82 2.696(3) 167
O1 H22 Cl1 4_566 0.80 2.35 3.115(2) 160
O1 H23 Cl4 1_565 0.81 2.53 3.304(3) 162
O2 H20 Cl3 1_565 0.80 2.56 3.228(3) 142
O2 H21 Cl1 . 0.79 2.50 3.213(2) 150
